data_7150365
loop_
_publ_author_name
'Reisinger, Ales'
'Koch, Rainer'
'Bernhardt, Paul V.'
'Wentrup, Curt'

_publ_section_title
;
 1H-1,3-diazepines, 5H-1,3-diazepines, 1,3-diazepinones, and
 2,4-diazabicyclo[3.2.0]heptenes.
;
_journal_issue 8
_journal_name_full 'Organic &amp; biomolecular chemistry'
_journal_page_first 1227
_journal_page_last 1238
_journal_paper_doi 10.1039/b317099c
_journal_volume 2
_journal_year 2004
_chemical_compound_source 'synthesis as described'
_chemical_formula_moiety 'C9 H15 N3 O1'
_chemical_formula_structural 'C9 H15 N3 O'
_chemical_formula_sum 'C9 H15 N3 O'
_chemical_formula_weight 181.24
_chemical_name_common 4-Diethylamino-1,5-dihydro-(1,3)diazepin-2-one
_chemical_name_systematic
;
4-Diethylamino-1,5-dihydro-[1,3]diazepin-2-one
;
_space_group_IT_number 2
_symmetry_cell_setting triclinic
_symmetry_Int_Tables_number 2
_symmetry_space_group_name_Hall '-P 1'
_symmetry_space_group_name_H-M 'P -1'
_atom_sites_solution_hydrogens geom
_atom_sites_solution_primary direct
_atom_sites_solution_secondary difmap
_audit_conform_dict_location ftp://ftp.iucr.org/cifdics/cif_core.dic
_audit_conform_dict_name cif_core.dic
_audit_conform_dict_version 2.1
_audit_creation_date 2003-12-12T09:36:41-00:00
_audit_creation_method 'WinGX routine CIF_UPDATE'
_cell_angle_alpha 96.79(2)
_cell_angle_beta 98.36(3)
_cell_angle_gamma 104.70(2)
_cell_formula_units_Z 2
_cell_length_a 7.607(2)
_cell_length_b 8.040(2)
_cell_length_c 8.369(1)
_cell_measurement_reflns_used 25
_cell_measurement_temperature 293(2)
_cell_measurement_theta_max 14.361
_cell_measurement_theta_min 9.148
_cell_measurement_wavelength 0.71073
_cell_volume 483.4(2)
_computing_cell_refinement 'CAD4 Express (Enraf Nonius, 1994)'
_computing_data_collection 'CAD4 Express (Enraf Nonius, 1994)'
_computing_data_reduction 'XCAD4 (Harms & Wocadlo, 1995)'
_computing_molecular_graphics 'Ortep-3 for Windows (Farrugia, 1997)'
_computing_publication_material 'WinGX publication routines (Farrugia, 1999)'
_computing_structure_refinement 'SHELXL-97 (Sheldrick, 1997)'
_diffrn_ambient_temperature 293(2)
_diffrn_detector 'scintillation LiI'
_diffrn_detector_dtime 1.195
_diffrn_measured_fraction_theta_full 0.999
_diffrn_measured_fraction_theta_max 0.999
_diffrn_measurement_device '\k-geometry diffractometer'
_diffrn_measurement_device_type 'Enraf Nonius CAD4'
_diffrn_measurement_method 'non-profiled omega scans'
_diffrn_orient_matrix_type
;
x-axis points to radiation source
the matrix is specified in reciprocal space
;
_diffrn_orient_matrix_UB_11 -0.26248E-1
_diffrn_orient_matrix_UB_12 -0.128238
_diffrn_orient_matrix_UB_13 0.286E-3
_diffrn_orient_matrix_UB_21 0.13543
_diffrn_orient_matrix_UB_22 0.10589E-1
_diffrn_orient_matrix_UB_23 0.15823E-1
_diffrn_orient_matrix_UB_31 0.7804E-2
_diffrn_orient_matrix_UB_32 0.20249E-1
_diffrn_orient_matrix_UB_33 0.121437
_diffrn_radiation_monochromator graphite
_diffrn_radiation_probe x-ray
_diffrn_radiation_type MoK\a
_diffrn_radiation_wavelength 0.71073
_diffrn_reflns_av_R_equivalents 0.0242
_diffrn_reflns_av_unetI/netI 0.0309
_diffrn_reflns_limit_h_max 9
_diffrn_reflns_limit_h_min 0
_diffrn_reflns_limit_k_max 9
_diffrn_reflns_limit_k_min -9
_diffrn_reflns_limit_l_max 9
_diffrn_reflns_limit_l_min -9
_diffrn_reflns_number 1839
_diffrn_reflns_theta_full 24.98
_diffrn_reflns_theta_max 24.98
_diffrn_reflns_theta_min 2.49
_diffrn_source 'Enraf Nonius FR590'
_diffrn_standards_decay_% 7
_diffrn_standards_interval_time 120
_diffrn_standards_number 3
_exptl_absorpt_coefficient_mu 0.084
_exptl_crystal_colour colourless
_exptl_crystal_density_diffrn 1.245
_exptl_crystal_density_method 'not measured'
_exptl_crystal_description prism
_exptl_crystal_F_000 196
_exptl_crystal_size_max 0.5
_exptl_crystal_size_mid 0.5
_exptl_crystal_size_min 0.3
_refine_diff_density_max 0.184
_refine_diff_density_min -0.202
_refine_diff_density_rms 0.045
_refine_ls_extinction_method none
_refine_ls_goodness_of_fit_ref 1.047
_refine_ls_hydrogen_treatment mixed
_refine_ls_matrix_type full
_refine_ls_number_parameters 124
_refine_ls_number_reflns 1697
_refine_ls_number_restraints 0
_refine_ls_restrained_S_all 1.047
_refine_ls_R_factor_all 0.0727
_refine_ls_R_factor_gt 0.0434
_refine_ls_shift/su_max 0
_refine_ls_shift/su_mean 0
_refine_ls_structure_factor_coef Fsqd
_refine_ls_weighting_details 'calc w=1/[\s^2^(Fo^2^)+(0.0665P)^2^+0.0725P] where P=(Fo^2^+2Fc^2^)/3'
_refine_ls_weighting_scheme calc
_refine_ls_wR_factor_gt 0.1088
_refine_ls_wR_factor_ref 0.1244
_reflns_number_gt 1181
_reflns_number_total 1697
_reflns_threshold_expression >2sigma(I)
_cod_data_source_file b317099c.txt
_cod_data_source_block cw15332
_cod_original_cell_volume 483.36(18)
_cod_database_code 7150365
_diffrn_standards_decay_corr_max 1.072
_diffrn_standards_decay_corr_min 0.988

loop_
_symmetry_equiv_pos_as_xyz
'x, y, z'
'-x, -y, -z'

loop_
_atom_site_label
_atom_site_type_symbol
_atom_site_fract_x
_atom_site_fract_y
_atom_site_fract_z
_atom_site_U_iso_or_equiv
_atom_site_adp_type
_atom_site_occupancy
_atom_site_symmetry_multiplicity
_atom_site_calc_flag
_atom_site_refinement_flags
_atom_site_disorder_assembly
_atom_site_disorder_group
C2 C 0.4908(3) 0.7457(2) 0.3857(2) 0.0406(5) Uani 1 1 d . . .
C4 C 0.6050(3) 0.5089(2) 0.3018(2) 0.0378(5) Uani 1 1 d . . .
C5 C 0.7865(3) 0.5839(2) 0.4152(3) 0.0483(5) Uani 1 1 d . . .
H5A H 0.8589 0.5005 0.414 0.058 Uiso 1 1 calc R . .
H5B H 0.7671 0.6117 0.5261 0.058 Uiso 1 1 calc R . .
C6 C 0.8860(3) 0.7455(3) 0.3584(3) 0.0511(5) Uani 1 1 d . . .
H6 H 0.9988 0.752 0.3253 0.061 Uiso 1 1 calc R . .
C7 C 0.8150(3) 0.8783(3) 0.3549(3) 0.0484(5) Uani 1 1 d . . .
H7 H 0.8832 0.9775 0.3218 0.058 Uiso 1 1 calc R . .
C8 C 0.4028(3) 0.2874(3) 0.0811(3) 0.0501(5) Uani 1 1 d . . .
H8A H 0.4287 0.2451 -0.0239 0.06 Uiso 1 1 calc R . .
H8B H 0.3415 0.378 0.0659 0.06 Uiso 1 1 calc R . .
C9 C 0.2757(3) 0.1400(3) 0.1392(3) 0.0690(7) Uani 1 1 d . . .
H9A H 0.3387 0.0536 0.1614 0.104 Uiso 1 1 calc R . .
H9B H 0.1679 0.0886 0.0559 0.104 Uiso 1 1 calc R . .
H9C H 0.2392 0.1838 0.2372 0.104 Uiso 1 1 calc R . .
C10 C 0.7144(3) 0.2636(3) 0.1870(3) 0.0502(5) Uani 1 1 d . . .
H10A H 0.6518 0.1423 0.1432 0.06 Uiso 1 1 calc R . .
H10B H 0.7812 0.2687 0.2962 0.06 Uiso 1 1 calc R . .
C11 C 0.8502(4) 0.3348(3) 0.0802(4) 0.0742(8) Uani 1 1 d . . .
H11A H 0.784 0.3374 -0.0259 0.111 Uiso 1 1 calc R . .
H11B H 0.931 0.2615 0.0691 0.111 Uiso 1 1 calc R . .
H11C H 0.9217 0.4507 0.1294 0.111 Uiso 1 1 calc R . .
N1 N 0.6456(2) 0.8816(2) 0.3969(2) 0.0464(5) Uani 1 1 d . . .
N3 N 0.4720(2) 0.58483(19) 0.30156(19) 0.0402(4) Uani 1 1 d . . .
N4 N 0.5766(2) 0.36130(19) 0.1967(2) 0.0413(4) Uani 1 1 d . . .
O2 O 0.3584(2) 0.77944(18) 0.44137(18) 0.0554(4) Uani 1 1 d . . .
H1 H 0.638(3) 0.982(3) 0.440(3) 0.065(7) Uiso 1 1 d . . .

loop_
_atom_site_aniso_label
_atom_site_aniso_U_11
_atom_site_aniso_U_22
_atom_site_aniso_U_33
_atom_site_aniso_U_23
_atom_site_aniso_U_13
_atom_site_aniso_U_12
C2 0.0473(12) 0.0424(11) 0.0372(10) 0.0091(8) 0.0079(9) 0.0204(9)
C4 0.0424(11) 0.0352(10) 0.0399(11) 0.0124(8) 0.0105(8) 0.0135(8)
C5 0.0474(12) 0.0457(11) 0.0518(12) 0.0043(9) -0.0016(10) 0.0201(9)
C6 0.0366(11) 0.0470(12) 0.0646(14) -0.0004(10) 0.0043(10) 0.0096(9)
C7 0.0457(12) 0.0411(11) 0.0571(13) 0.0042(9) 0.0117(10) 0.0098(9)
C8 0.0565(13) 0.0450(11) 0.0459(12) 0.0004(9) 0.0010(10) 0.0169(10)
C9 0.0573(15) 0.0613(15) 0.0769(18) -0.0016(13) 0.0091(13) 0.0031(12)
C10 0.0548(13) 0.0400(11) 0.0638(14) 0.0089(10) 0.0167(11) 0.0238(10)
C11 0.0704(17) 0.0684(16) 0.100(2) 0.0169(14) 0.0445(15) 0.0304(13)
N1 0.0530(11) 0.0350(9) 0.0539(11) 0.0031(8) 0.0151(8) 0.0161(8)
N3 0.0398(9) 0.0402(8) 0.0446(9) 0.0070(7) 0.0094(7) 0.0170(7)
N4 0.0451(10) 0.0352(8) 0.0472(10) 0.0070(7) 0.0093(8) 0.0169(7)
O2 0.0567(9) 0.0518(9) 0.0682(10) 0.0078(7) 0.0274(8) 0.0257(7)

loop_
_atom_type_symbol
_atom_type_description
_atom_type_scat_dispersion_real
_atom_type_scat_dispersion_imag
_atom_type_scat_source
C C 0.0033 0.0016 'International Tables Vol C Tables 4.2.6.8 and 6.1.1.4'
H H 0 0 'International Tables Vol C Tables 4.2.6.8 and 6.1.1.4'
N N 0.0061 0.0033 'International Tables Vol C Tables 4.2.6.8 and 6.1.1.4'
O O 0.0106 0.006 'International Tables Vol C Tables 4.2.6.8 and 6.1.1.4'

loop_
_geom_angle_atom_site_label_1
_geom_angle_atom_site_label_2
_geom_angle_atom_site_label_3
_geom_angle
_geom_angle_site_symmetry_1
_geom_angle_site_symmetry_3
_geom_angle_publ_flag
O2 C2 N3 120.35(18) . . ?
O2 C2 N1 117.08(17) . . ?
N3 C2 N1 122.17(17) . . ?
N3 C4 N4 118.73(18) . . ?
N3 C4 C5 121.41(17) . . ?
N4 C4 C5 119.86(16) . . ?
C4 C5 C6 107.85(16) . . ?
C7 C6 C5 120.42(19) . . ?
C6 C7 N1 124.84(19) . . ?
N4 C8 C9 112.07(18) . . ?
N4 C10 C11 111.99(17) . . ?
C2 N1 C7 128.84(17) . . ?
C4 N3 C2 124.50(17) . . ?
C4 N4 C8 121.20(16) . . ?
C4 N4 C10 123.65(17) . . ?
C8 N4 C10 115.15(16) . . ?

loop_
_geom_bond_atom_site_label_1
_geom_bond_atom_site_label_2
_geom_bond_distance
_geom_bond_site_symmetry_2
_geom_bond_publ_flag
C2 O2 1.245(2) . ?
C2 N3 1.360(2) . ?
C2 N1 1.371(3) . ?
C4 N3 1.307(2) . ?
C4 N4 1.340(2) . ?
C4 C5 1.494(3) . ?
C5 C6 1.496(3) . ?
C6 C7 1.315(3) . ?
C7 N1 1.390(3) . ?
C8 N4 1.459(3) . ?
C8 C9 1.506(3) . ?
C10 N4 1.466(2) . ?
C10 C11 1.511(3) . ?

loop_
_geom_hbond_atom_site_label_D
_geom_hbond_atom_site_label_H
_geom_hbond_atom_site_label_A
_geom_hbond_distance_DH
_geom_hbond_distance_HA
_geom_hbond_distance_DA
_geom_hbond_angle_DHA
_geom_hbond_site_symmetry_A
N1 H1 O2 0.87(2) 2.04(2) 2.906(2) 174(2) 2_676

loop_
_cod_related_entry_id
_cod_related_entry_database
_cod_related_entry_code
1 ChemSpider 10190709
